data_7130816
loop_
_publ_author_name
'Fiorentino, Antonio'
'Sachini, Brian'
'Corra, Stefano'
'Credi, Alberto'
'Femoni, Cristina'
'Fraix, Aurore'
'Silvi, Serena'

_publ_section_title
;
 Acidochromism of donor-acceptor Stenhouse adducts in organic solvent.
;
_journal_issue 80
_journal_name_full 'Chemical communications (Cambridge, England)'
_journal_page_first 11236
_journal_page_last 11239
_journal_paper_doi 10.1039/d2cc03761k
_journal_volume 58
_journal_year 2022
_chemical_formula_sum 'C16 H22 F3 N O8 S'
_chemical_formula_weight 445.40
_space_group_crystal_system monoclinic
_space_group_IT_number 14
_space_group_name_Hall '-P 2ybc'
_space_group_name_H-M_alt 'P 1 21/c 1'
_atom_sites_solution_hydrogens geom
_audit_creation_method SHELXL-2014/7
_audit_update_record
;
2022-06-22 deposited with the CCDC.	2022-08-08 downloaded from the CCDC.
;
_cell_angle_alpha 90
_cell_angle_beta 101.285(3)
_cell_angle_gamma 90
_cell_formula_units_Z 4
_cell_length_a 8.9554(8)
_cell_length_b 21.609(2)
_cell_length_c 10.7441(11)
_cell_measurement_reflns_used 9993
_cell_measurement_temperature 296(2)
_cell_measurement_theta_max 30.606
_cell_measurement_theta_min 2.319
_cell_volume 2039.0(3)
_computing_structure_refinement 'SHELXL-2014/7 (Sheldrick, 2014)'
_diffrn_ambient_temperature 296(2)
_diffrn_measured_fraction_theta_full 0.946
_diffrn_measured_fraction_theta_max 0.946
_diffrn_measurement_device_type 'CMOS AREA DETECTOR'
_diffrn_measurement_method 'OMEGA SCANS'
_diffrn_radiation_type MoK\a
_diffrn_radiation_wavelength 0.71073
_diffrn_reflns_av_R_equivalents 0.0701
_diffrn_reflns_av_unetI/netI 0.0454
_diffrn_reflns_Laue_measured_fraction_full 0.946
_diffrn_reflns_Laue_measured_fraction_max 0.946
_diffrn_reflns_limit_h_max 10
_diffrn_reflns_limit_h_min -10
_diffrn_reflns_limit_k_max 25
_diffrn_reflns_limit_k_min -25
_diffrn_reflns_limit_l_max 12
_diffrn_reflns_limit_l_min -12
_diffrn_reflns_number 23362
_diffrn_reflns_point_group_measured_fraction_full 0.946
_diffrn_reflns_point_group_measured_fraction_max 0.946
_diffrn_reflns_theta_full 24.994
_diffrn_reflns_theta_max 24.994
_diffrn_reflns_theta_min 2.150
_exptl_absorpt_coefficient_mu 0.228
_exptl_absorpt_correction_T_max 0.970
_exptl_absorpt_correction_T_min 0.960
_exptl_absorpt_correction_type 'EMPIRICAL SADABS'
_exptl_crystal_colour 'PALE COLOUR'
_exptl_crystal_density_diffrn 1.451
_exptl_crystal_description PRISMATIC
_exptl_crystal_F_000 928
_exptl_crystal_size_max 0.200
_exptl_crystal_size_mid 0.150
_exptl_crystal_size_min 0.120
_exptl_transmission_factor_max 0.750
_exptl_transmission_factor_min 0.450
_refine_diff_density_max 0.411
_refine_diff_density_min -0.384
_refine_diff_density_rms 0.059
_refine_ls_extinction_method none
_refine_ls_goodness_of_fit_ref 1.231
_refine_ls_hydrogen_treatment constr
_refine_ls_matrix_type full
_refine_ls_number_parameters 266
_refine_ls_number_reflns 3398
_refine_ls_number_restraints 0
_refine_ls_restrained_S_all 1.231
_refine_ls_R_factor_all 0.1063
_refine_ls_R_factor_gt 0.0915
_refine_ls_shift/su_max 0.000
_refine_ls_shift/su_mean 0.000
_refine_ls_structure_factor_coef Fsqd
_refine_ls_weighting_details 'w=1/[\s^2^(Fo^2^)+(0.0001P)^2^+7.0199P] where P=(Fo^2^+2Fc^2^)/3'
_refine_ls_weighting_scheme calc
_refine_ls_wR_factor_gt 0.1852
_refine_ls_wR_factor_ref 0.1906
_reflns_Friedel_coverage 0.000
_reflns_number_gt 2779
_reflns_number_total 3398
_reflns_threshold_expression 'I > 2\s(I)'
_cod_data_source_file d2cc03761k2.cif
_cod_data_source_block P21c_a
_cod_original_cell_volume 2039.0(4)
_cod_original_sg_symbol_H-M 'P 21/c'
_cod_database_code 7130816
_shelx_shelxl_version_number 2014/7
_shelx_space_group_comment
;
The symmetry employed for this shelxl refinement is uniquely defined
by the following loop, which should always be used as a source of
symmetry information in preference to the above space-group names.
They are only intended as comments.
;
_shelx_estimated_absorpt_t_min 0.956
_shelx_estimated_absorpt_t_max 0.973

loop_
_space_group_symop_operation_xyz
'x, y, z'
'-x, y+1/2, -z+1/2'
'-x, -y, -z'
'x, -y-1/2, z-1/2'

loop_
_atom_site_label
_atom_site_type_symbol
_atom_site_fract_x
_atom_site_fract_y
_atom_site_fract_z
_atom_site_U_iso_or_equiv
_atom_site_adp_type
_atom_site_occupancy
_atom_site_site_symmetry_order
_atom_site_calc_flag
_atom_site_refinement_flags_posn
_atom_site_refinement_flags_adp
_atom_site_refinement_flags_occupancy
_atom_site_disorder_assembly
_atom_site_disorder_group
C1 C 0.9183(6) 0.1925(3) 0.8766(5) 0.0540(15) Uani 1 1 d . . . . .
H1A H 0.8748 0.2333 0.8687 0.081 Uiso 1 1 calc R U . . .
H1B H 1.0168 0.1936 0.8539 0.081 Uiso 1 1 calc R U . . .
H1C H 0.9285 0.1785 0.9626 0.081 Uiso 1 1 calc R U . . .
C2 C 0.8820(9) 0.0850(3) 0.7898(7) 0.081(2) Uani 1 1 d . . . . .
H2A H 0.8939 0.0674 0.8733 0.122 Uiso 1 1 calc R U . . .
H2B H 0.9793 0.0868 0.7651 0.122 Uiso 1 1 calc R U . . .
H2C H 0.8140 0.0597 0.7307 0.122 Uiso 1 1 calc R U . . .
C3 C 0.8173(7) 0.1493(3) 0.7903(5) 0.0475(14) Uani 1 1 d . . . . .
O4 O 0.6735(4) 0.14240(17) 0.8295(3) 0.0499(10) Uani 1 1 d . . . . .
C5 C 0.5657(6) 0.1848(2) 0.7978(4) 0.0386(12) Uani 1 1 d . . . . .
O6 O 0.4500(4) 0.18113(19) 0.8375(3) 0.0546(10) Uani 1 1 d . . . . .
C7 C 0.5933(5) 0.2352(2) 0.7087(4) 0.0309(10) Uani 1 1 d . . . . .
H7 H 0.6520 0.2676 0.7604 0.037 Uiso 1 1 calc R U . . .
C8 C 0.6896(6) 0.2124(2) 0.6163(4) 0.0395(12) Uani 1 1 d . . . . .
O9 O 0.6759(5) 0.23011(19) 0.5097(3) 0.0584(11) Uani 1 1 d . . . . .
O10 O 0.7938(4) 0.16976(18) 0.6605(3) 0.0537(10) Uani 1 1 d . . . . .
C11 C 0.4463(5) 0.2651(2) 0.6393(4) 0.0361(11) Uani 1 1 d . . . . .
H11 H 0.4696 0.2891 0.5681 0.043 Uiso 1 1 calc R U . . .
C12 C 0.3267(6) 0.2163(3) 0.5857(5) 0.0506(14) Uani 1 1 d . . . . .
O13 O 0.3525(6) 0.1705(2) 0.5302(4) 0.0800(15) Uani 1 1 d . . . . .
C14 C 0.1845(7) 0.2348(3) 0.6192(6) 0.0664(18) Uani 1 1 d . . . . .
H14 H 0.0924 0.2142 0.5932 0.080 Uiso 1 1 calc R U . . .
C15 C 0.2023(6) 0.2842(3) 0.6907(6) 0.0617(18) Uani 1 1 d . . . . .
H15 H 0.1236 0.3029 0.7219 0.074 Uiso 1 1 calc R U . . .
C16 C 0.3637(5) 0.3076(2) 0.7172(5) 0.0425(13) Uani 1 1 d . . . . .
H16 H 0.4075 0.3024 0.8076 0.051 Uiso 1 1 calc R U . . .
N17 N 0.3696(5) 0.3749(2) 0.6818(4) 0.0436(11) Uani 1 1 d . . . . .
H17 H 0.4765 0.3853 0.6834 0.052 Uiso 1 1 calc R U . . .
C18 C 0.2817(6) 0.3888(3) 0.5498(5) 0.0500(14) Uani 1 1 d . . . . .
H18A H 0.2938 0.3546 0.4940 0.060 Uiso 1 1 calc R U . . .
H18B H 0.1743 0.3924 0.5521 0.060 Uiso 1 1 calc R U . . .
C19 C 0.3344(8) 0.4472(3) 0.4975(7) 0.083(2) Uani 1 1 d . . . . .
H19A H 0.3234 0.4811 0.5529 0.125 Uiso 1 1 calc R U . . .
H19B H 0.2741 0.4550 0.4148 0.125 Uiso 1 1 calc R U . . .
H19C H 0.4395 0.4432 0.4914 0.125 Uiso 1 1 calc R U . . .
C20 C 0.3151(8) 0.4155(3) 0.7788(6) 0.0672(18) Uani 1 1 d . . . . .
H20A H 0.2482 0.4472 0.7346 0.081 Uiso 1 1 calc R U . . .
H20B H 0.2562 0.3905 0.8266 0.081 Uiso 1 1 calc R U . . .
S20 S 0.83401(15) 0.39475(7) 0.71268(14) 0.0482(4) Uani 1 1 d . . . . .
C21 C 0.4360(10) 0.4448(5) 0.8655(9) 0.132(4) Uani 1 1 d . . . . .
H21A H 0.5143 0.4150 0.8956 0.198 Uiso 1 1 calc R U . . .
H21B H 0.3974 0.4612 0.9360 0.198 Uiso 1 1 calc R U . . .
H21C H 0.4775 0.4778 0.8230 0.198 Uiso 1 1 calc R U . . .
O21 O 0.8838(6) 0.3349(2) 0.7523(6) 0.0989(18) Uani 1 1 d . . . . .
O22 O 0.6735(5) 0.4007(3) 0.6756(5) 0.0840(15) Uani 1 1 d . . . . .
O23 O 0.9200(5) 0.4231(2) 0.6312(4) 0.0745(13) Uani 1 1 d . . . . .
C24 C 0.8778(7) 0.4409(4) 0.8562(6) 0.0650(18) Uani 1 1 d . . . . .
F25 F 0.8115(6) 0.4210(3) 0.9445(4) 0.1118(17) Uani 1 1 d . . . . .
F26 F 0.8301(7) 0.4979(2) 0.8342(5) 0.1175(18) Uani 1 1 d . . . . .
F27 F 1.0238(5) 0.4435(3) 0.8988(5) 0.139(2) Uani 1 1 d . . . . .

loop_
_atom_site_aniso_label
_atom_site_aniso_U_11
_atom_site_aniso_U_22
_atom_site_aniso_U_33
_atom_site_aniso_U_23
_atom_site_aniso_U_13
_atom_site_aniso_U_12
C1 0.047(3) 0.065(4) 0.048(3) 0.010(3) 0.006(3) 0.012(3)
C2 0.115(6) 0.058(4) 0.069(4) 0.009(3) 0.015(4) 0.037(4)
C3 0.060(4) 0.048(3) 0.036(3) 0.008(2) 0.012(3) 0.017(3)
O4 0.057(2) 0.047(2) 0.044(2) 0.0139(17) 0.0079(18) 0.0020(19)
C5 0.043(3) 0.047(3) 0.025(2) -0.003(2) 0.005(2) -0.007(3)
O6 0.051(2) 0.078(3) 0.038(2) 0.0099(19) 0.0149(18) -0.011(2)
C7 0.032(2) 0.035(3) 0.027(2) -0.0024(19) 0.0079(19) -0.002(2)
C8 0.044(3) 0.045(3) 0.032(3) 0.002(2) 0.013(2) 0.003(3)
O9 0.070(3) 0.078(3) 0.034(2) 0.0180(19) 0.0260(19) 0.026(2)
O10 0.068(3) 0.061(2) 0.0352(19) 0.0049(18) 0.0181(18) 0.028(2)
C11 0.035(3) 0.048(3) 0.026(2) 0.002(2) 0.009(2) 0.001(2)
C12 0.043(3) 0.071(4) 0.034(3) 0.005(3) 0.000(2) -0.010(3)
O13 0.089(3) 0.088(4) 0.062(3) -0.033(3) 0.013(2) -0.028(3)
C14 0.041(3) 0.081(5) 0.074(4) 0.021(4) 0.002(3) -0.013(3)
C15 0.038(3) 0.077(5) 0.078(4) 0.030(4) 0.031(3) 0.012(3)
C16 0.034(3) 0.060(3) 0.035(3) 0.008(2) 0.012(2) 0.010(3)
N17 0.036(2) 0.052(3) 0.044(2) -0.004(2) 0.0089(19) 0.006(2)
C18 0.040(3) 0.060(4) 0.049(3) 0.008(3) 0.006(2) 0.007(3)
C19 0.082(5) 0.071(5) 0.094(5) 0.029(4) 0.012(4) 0.001(4)
C20 0.069(4) 0.071(4) 0.062(4) -0.015(3) 0.016(3) 0.023(4)
S20 0.0329(7) 0.0514(8) 0.0620(9) -0.0064(7) 0.0141(6) -0.0031(7)
C21 0.085(6) 0.186(10) 0.133(8) -0.106(8) 0.039(6) -0.027(6)
O21 0.086(4) 0.057(3) 0.163(5) 0.011(3) 0.047(4) 0.011(3)
O22 0.041(2) 0.123(4) 0.087(3) -0.033(3) 0.010(2) -0.004(3)
O23 0.069(3) 0.099(4) 0.062(3) -0.005(3) 0.029(2) -0.012(3)
C24 0.048(4) 0.094(5) 0.054(4) -0.002(4) 0.013(3) -0.011(4)
F25 0.113(4) 0.171(5) 0.061(3) 0.012(3) 0.039(3) -0.005(3)
F26 0.166(5) 0.075(3) 0.117(4) -0.031(3) 0.041(4) -0.006(3)
F27 0.059(3) 0.257(7) 0.097(3) -0.073(4) 0.002(2) -0.018(4)

loop_
_atom_type_symbol
_atom_type_description
_atom_type_scat_dispersion_real
_atom_type_scat_dispersion_imag
_atom_type_scat_source
C C 0.0033 0.0016 'International Tables Vol C Tables 4.2.6.8 and 6.1.1.4'
H H 0.0000 0.0000 'International Tables Vol C Tables 4.2.6.8 and 6.1.1.4'
F F 0.0171 0.0103 'International Tables Vol C Tables 4.2.6.8 and 6.1.1.4'
N N 0.0061 0.0033 'International Tables Vol C Tables 4.2.6.8 and 6.1.1.4'
O O 0.0106 0.0060 'International Tables Vol C Tables 4.2.6.8 and 6.1.1.4'
S S 0.1246 0.1234 'International Tables Vol C Tables 4.2.6.8 and 6.1.1.4'

loop_
_geom_angle_atom_site_label_1
_geom_angle_atom_site_label_2
_geom_angle_atom_site_label_3
_geom_angle
_geom_angle_site_symmetry_1
_geom_angle_site_symmetry_3
_geom_angle_publ_flag
C3 C1 H1A 109.5 . . ?
C3 C1 H1B 109.5 . . ?
H1A C1 H1B 109.5 . . ?
C3 C1 H1C 109.5 . . ?
H1A C1 H1C 109.5 . . ?
H1B C1 H1C 109.5 . . ?
C3 C2 H2A 109.5 . . ?
C3 C2 H2B 109.5 . . ?
H2A C2 H2B 109.5 . . ?
C3 C2 H2C 109.5 . . ?
H2A C2 H2C 109.5 . . ?
H2B C2 H2C 109.5 . . ?
O10 C3 O4 110.3(4) . . ?
O10 C3 C1 111.4(5) . . ?
O4 C3 C1 110.6(4) . . ?
O10 C3 C2 105.3(4) . . ?
O4 C3 C2 105.8(5) . . ?
C1 C3 C2 113.2(5) . . ?
C5 O4 C3 120.1(4) . . ?
O6 C5 O4 119.9(5) . . ?
O6 C5 C7 122.5(5) . . ?
O4 C5 C7 117.6(4) . . ?
C5 C7 C8 111.5(4) . . ?
C5 C7 C11 112.7(4) . . ?
C8 C7 C11 111.4(4) . . ?
C5 C7 H7 107.0 . . ?
C8 C7 H7 107.0 . . ?
C11 C7 H7 107.0 . . ?
O9 C8 O10 119.9(5) . . ?
O9 C8 C7 124.0(5) . . ?
O10 C8 C7 116.1(4) . . ?
C8 O10 C3 121.2(4) . . ?
C7 C11 C16 116.8(4) . . ?
C7 C11 C12 111.4(4) . . ?
C16 C11 C12 104.0(4) . . ?
C7 C11 H11 108.1 . . ?
C16 C11 H11 108.1 . . ?
C12 C11 H11 108.1 . . ?
O13 C12 C14 128.0(6) . . ?
O13 C12 C11 124.4(5) . . ?
C14 C12 C11 107.5(5) . . ?
C15 C14 C12 111.1(6) . . ?
C15 C14 H14 124.5 . . ?
C12 C14 H14 124.5 . . ?
C14 C15 C16 112.8(5) . . ?
C14 C15 H15 123.6 . . ?
C16 C15 H15 123.6 . . ?
C15 C16 N17 110.9(4) . . ?
C15 C16 C11 104.2(5) . . ?
N17 C16 C11 113.4(4) . . ?
C15 C16 H16 109.4 . . ?
N17 C16 H16 109.4 . . ?
C11 C16 H16 109.4 . . ?
C16 N17 C18 113.0(4) . . ?
C16 N17 C20 110.7(4) . . ?
C18 N17 C20 110.6(4) . . ?
C16 N17 H17 107.4 . . ?
C18 N17 H17 107.4 . . ?
C20 N17 H17 107.4 . . ?
C19 C18 N17 112.0(5) . . ?
C19 C18 H18A 109.2 . . ?
N17 C18 H18A 109.2 . . ?
C19 C18 H18B 109.2 . . ?
N17 C18 H18B 109.2 . . ?
H18A C18 H18B 107.9 . . ?
C18 C19 H19A 109.5 . . ?
C18 C19 H19B 109.5 . . ?
H19A C19 H19B 109.5 . . ?
C18 C19 H19C 109.5 . . ?
H19A C19 H19C 109.5 . . ?
H19B C19 H19C 109.5 . . ?
C21 C20 N17 113.6(6) . . ?
C21 C20 H20A 108.8 . . ?
N17 C20 H20A 108.8 . . ?
C21 C20 H20B 108.8 . . ?
N17 C20 H20B 108.8 . . ?
H20A C20 H20B 107.7 . . ?
O21 S20 O23 114.0(3) . . ?
O21 S20 O22 114.3(3) . . ?
O23 S20 O22 115.5(3) . . ?
O21 S20 C24 104.2(4) . . ?
O23 S20 C24 103.6(3) . . ?
O22 S20 C24 103.1(3) . . ?
C20 C21 H21A 109.5 . . ?
C20 C21 H21B 109.5 . . ?
H21A C21 H21B 109.5 . . ?
C20 C21 H21C 109.5 . . ?
H21A C21 H21C 109.5 . . ?
H21B C21 H21C 109.5 . . ?
F25 C24 F27 109.4(6) . . ?
F25 C24 F26 105.4(6) . . ?
F27 C24 F26 107.0(7) . . ?
F25 C24 S20 112.9(5) . . ?
F27 C24 S20 111.1(5) . . ?
F26 C24 S20 110.8(5) . . ?

loop_
_geom_bond_atom_site_label_1
_geom_bond_atom_site_label_2
_geom_bond_distance
_geom_bond_site_symmetry_2
_geom_bond_publ_flag
C1 C3 1.491(8) . ?
C1 H1A 0.9600 . ?
C1 H1B 0.9600 . ?
C1 H1C 0.9600 . ?
C2 C3 1.505(8) . ?
C2 H2A 0.9600 . ?
C2 H2B 0.9600 . ?
C2 H2C 0.9600 . ?
C3 O10 1.439(6) . ?
C3 O4 1.439(7) . ?
O4 C5 1.326(6) . ?
C5 O6 1.199(6) . ?
C5 C7 1.502(7) . ?
C7 C8 1.519(6) . ?
C7 C11 1.524(6) . ?
C7 H7 0.9800 . ?
C8 O9 1.191(5) . ?
C8 O10 1.331(6) . ?
C11 C16 1.527(7) . ?
C11 C12 1.533(7) . ?
C11 H11 0.9800 . ?
C12 O13 1.201(7) . ?
C12 C14 1.446(9) . ?
C14 C15 1.306(9) . ?
C14 H14 0.9300 . ?
C15 C16 1.505(8) . ?
C15 H15 0.9300 . ?
C16 N17 1.508(7) . ?
C16 H16 0.9800 . ?
N17 C18 1.511(6) . ?
N17 C20 1.514(7) . ?
N17 H17 0.9800 . ?
C18 C19 1.496(8) . ?
C18 H18A 0.9700 . ?
C18 H18B 0.9700 . ?
C19 H19A 0.9600 . ?
C19 H19B 0.9600 . ?
C19 H19C 0.9600 . ?
C20 C21 1.430(9) . ?
C20 H20A 0.9700 . ?
C20 H20B 0.9700 . ?
S20 O21 1.407(5) . ?
S20 O23 1.413(4) . ?
S20 O22 1.421(4) . ?
S20 C24 1.813(7) . ?
C21 H21A 0.9600 . ?
C21 H21B 0.9600 . ?
C21 H21C 0.9600 . ?
C24 F25 1.288(7) . ?
C24 F27 1.299(7) . ?
C24 F26 1.311(8) . ?

loop_
_geom_torsion_atom_site_label_1
_geom_torsion_atom_site_label_2
_geom_torsion_atom_site_label_3
_geom_torsion_atom_site_label_4
_geom_torsion
_geom_torsion_site_symmetry_1
_geom_torsion_site_symmetry_2
_geom_torsion_site_symmetry_3
_geom_torsion_site_symmetry_4
_geom_torsion_publ_flag
O10 C3 O4 C5 -42.7(6) . . . . ?
C1 C3 O4 C5 80.9(5) . . . . ?
C2 C3 O4 C5 -156.2(5) . . . . ?
C3 O4 C5 O6 -175.1(5) . . . . ?
C3 O4 C5 C7 6.8(6) . . . . ?
O6 C5 C7 C8 -146.6(5) . . . . ?
O4 C5 C7 C8 31.4(6) . . . . ?
O6 C5 C7 C11 -20.6(6) . . . . ?
O4 C5 C7 C11 157.5(4) . . . . ?
C5 C7 C8 O9 146.4(5) . . . . ?
C11 C7 C8 O9 19.6(7) . . . . ?
C5 C7 C8 O10 -33.3(6) . . . . ?
C11 C7 C8 O10 -160.0(4) . . . . ?
O9 C8 O10 C3 177.5(5) . . . . ?
C7 C8 O10 C3 -2.9(7) . . . . ?
O4 C3 O10 C8 40.6(7) . . . . ?
C1 C3 O10 C8 -82.6(6) . . . . ?
C2 C3 O10 C8 154.4(5) . . . . ?
C5 C7 C11 C16 72.6(5) . . . . ?
C8 C7 C11 C16 -161.2(4) . . . . ?
C5 C7 C11 C12 -46.6(5) . . . . ?
C8 C7 C11 C12 79.5(5) . . . . ?
C7 C11 C12 O13 -44.8(7) . . . . ?
C16 C11 C12 O13 -171.5(5) . . . . ?
C7 C11 C12 C14 132.9(5) . . . . ?
C16 C11 C12 C14 6.2(5) . . . . ?
O13 C12 C14 C15 173.4(6) . . . . ?
C11 C12 C14 C15 -4.2(7) . . . . ?
C12 C14 C15 C16 0.2(7) . . . . ?
C14 C15 C16 N17 126.1(5) . . . . ?
C14 C15 C16 C11 3.9(6) . . . . ?
C7 C11 C16 C15 -129.1(4) . . . . ?
C12 C11 C16 C15 -5.9(5) . . . . ?
C7 C11 C16 N17 110.3(5) . . . . ?
C12 C11 C16 N17 -126.5(4) . . . . ?
C15 C16 N17 C18 -49.8(6) . . . . ?
C11 C16 N17 C18 66.9(5) . . . . ?
C15 C16 N17 C20 74.9(6) . . . . ?
C11 C16 N17 C20 -168.3(4) . . . . ?
C16 N17 C18 C19 -158.3(5) . . . . ?
C20 N17 C18 C19 77.0(6) . . . . ?
C16 N17 C20 C21 102.2(8) . . . . ?
C18 N17 C20 C21 -131.8(7) . . . . ?
O21 S20 C24 F25 -59.0(6) . . . . ?
O23 S20 C24 F25 -178.5(5) . . . . ?
O22 S20 C24 F25 60.7(6) . . . . ?
O21 S20 C24 F27 64.4(6) . . . . ?
O23 S20 C24 F27 -55.2(6) . . . . ?
O22 S20 C24 F27 -175.9(6) . . . . ?
O21 S20 C24 F26 -176.9(5) . . . . ?
O23 S20 C24 F26 63.6(5) . . . . ?
O22 S20 C24 F26 -57.2(6) . . . . ?
